data_7153397
loop_
_publ_author_name
'Banide, Emilie V.'
'O'Connor, Crystal'
'Fortune, Natasha'
'Ortin, Yannick'
'Milosevic, Sandra'
'M\"uller-Bunz, Helge'
'McGlinchey, Michael J.'

_publ_section_title
;
 Syntheses, X-ray crystal structures and reactivity of fluorenylidene- and
 dibenzosuberenylidene-allenes: convenient precursors to
 dispirotetracenes, di-indenotetracenes and
 2-phenyl-11bH-dibenz[cd,h]azulene.
;
_journal_issue 17
_journal_name_full 'Organic &amp; biomolecular chemistry'
_journal_page_first 3997
_journal_page_last 4010
_journal_paper_doi 10.1039/c004868b
_journal_volume 8
_journal_year 2010
_chemical_formula_moiety 'C23 H17 Br'
_chemical_formula_sum 'C23 H17 Br'
_chemical_formula_weight 373.28
_chemical_name_systematic
;
?
;
_space_group_IT_number 14
_symmetry_cell_setting monoclinic
_symmetry_space_group_name_Hall '-P 2yn'
_symmetry_space_group_name_H-M 'P 1 21/n 1'
_atom_sites_solution_hydrogens difmap
_atom_sites_solution_primary direct
_atom_sites_solution_secondary difmap
_audit_creation_method SHELXL-97
_cell_angle_alpha 90.00
_cell_angle_beta 106.127(2)
_cell_angle_gamma 90.00
_cell_formula_units_Z 4
_cell_length_a 10.3403(12)
_cell_length_b 15.2026(18)
_cell_length_c 11.2081(13)
_cell_measurement_reflns_used 5243
_cell_measurement_temperature 100(2)
_cell_measurement_theta_max 29.89
_cell_measurement_theta_min 2.32
_cell_volume 1692.6(3)
_computing_cell_refinement 'Bruker SAINT'
_computing_data_collection 'Bruker SMART'
_computing_data_reduction 'Bruker SAINT'
_computing_molecular_graphics 'Bruker SHELXTL'
_computing_publication_material 'Bruker SHELXTL'
_computing_structure_refinement 'SHELXL-97 (Sheldrick, 1997)'
_computing_structure_solution 'SHELXS-97 (Sheldrick, 1990)'
_diffrn_ambient_temperature 100(2)
_diffrn_detector_area_resol_mean 8.366
_diffrn_measured_fraction_theta_full 0.996
_diffrn_measured_fraction_theta_max 0.996
_diffrn_measurement_device_type 'CCD area detector'
_diffrn_measurement_method '\f and \w scans'
_diffrn_radiation_monochromator graphite
_diffrn_radiation_source 'sealed tube'
_diffrn_radiation_type MoK\a
_diffrn_radiation_wavelength 0.71073
_diffrn_reflns_av_R_equivalents 0.0388
_diffrn_reflns_av_sigmaI/netI 0.0353
_diffrn_reflns_limit_h_max 13
_diffrn_reflns_limit_h_min -13
_diffrn_reflns_limit_k_max 19
_diffrn_reflns_limit_k_min -19
_diffrn_reflns_limit_l_max 14
_diffrn_reflns_limit_l_min -14
_diffrn_reflns_number 14572
_diffrn_reflns_theta_full 27.00
_diffrn_reflns_theta_max 27.00
_diffrn_reflns_theta_min 2.32
_exptl_absorpt_coefficient_mu 2.428
_exptl_absorpt_correction_T_max 0.6423
_exptl_absorpt_correction_T_min 0.2579
_exptl_absorpt_correction_type multi-scan
_exptl_absorpt_process_details
;
SADABS v.2.10 (Bruker,2003) was used for absorption correction.
R(int) for selected reflections was 0.153 before and 0.038 after
correction. The Ratio of minimum to maximum transmission is 0.401593.
The \l/2 correction factor is 0.0015.
;
_exptl_crystal_colour colourless
_exptl_crystal_density_diffrn 1.465
_exptl_crystal_density_method 'not measured'
_exptl_crystal_description plate
_exptl_crystal_F_000 760
_exptl_crystal_size_max 0.80
_exptl_crystal_size_mid 0.60
_exptl_crystal_size_min 0.20
_refine_diff_density_max 0.519
_refine_diff_density_min -0.356
_refine_diff_density_rms 0.078
_refine_ls_extinction_method none
_refine_ls_goodness_of_fit_ref 1.030
_refine_ls_hydrogen_treatment refall
_refine_ls_matrix_type full
_refine_ls_number_parameters 285
_refine_ls_number_reflns 3684
_refine_ls_number_restraints 0
_refine_ls_restrained_S_all 1.030
_refine_ls_R_factor_all 0.0383
_refine_ls_R_factor_gt 0.0303
_refine_ls_shift/su_max 0.002
_refine_ls_shift/su_mean 0.000
_refine_ls_structure_factor_coef Fsqd
_refine_ls_weighting_details 'calc w=1/[\s^2^(Fo^2^)+(0.0458P)^2^+0.5007P] where P=(Fo^2^+2Fc^2^)/3'
_refine_ls_weighting_scheme calc
_refine_ls_wR_factor_gt 0.0748
_refine_ls_wR_factor_ref 0.0801
_reflns_number_gt 3115
_reflns_number_total 3684
_reflns_threshold_expression I>2\s(I)
_cod_data_source_file c004868b.txt
_cod_data_source_block mjm125(34)
_cod_original_sg_symbol_H-M 'P 21/n'
_cod_database_code 7153397

loop_
_symmetry_equiv_pos_as_xyz
'x, y, z'
'x+1/2, -y+1/2, z+1/2'
'-x, -y, -z'
'-x-1/2, y-1/2, -z-1/2'

loop_
_atom_site_label
_atom_site_type_symbol
_atom_site_fract_x
_atom_site_fract_y
_atom_site_fract_z
_atom_site_U_iso_or_equiv
_atom_site_adp_type
_atom_site_occupancy
_atom_site_symmetry_multiplicity
_atom_site_calc_flag
C1 C 0.2652(2) 0.17570(14) 0.4635(2) 0.0211(4) Uani 1 1 d
H1 H 0.353(3) 0.1956(17) 0.447(2) 0.031(7) Uiso 1 1 d
C2 C 0.1400(2) 0.17020(15) 0.3783(2) 0.0238(5) Uani 1 1 d
H2 H 0.133(2) 0.1856(16) 0.295(2) 0.028(6) Uiso 1 1 d
C3 C 0.0315(2) 0.13992(16) 0.4151(2) 0.0245(5) Uani 1 1 d
H3 H -0.051(3) 0.1350(17) 0.359(2) 0.029(7) Uiso 1 1 d
C4 C 0.0482(2) 0.11515(14) 0.5375(2) 0.0194(4) Uani 1 1 d
H4 H -0.023(2) 0.0976(14) 0.561(2) 0.015(6) Uiso 1 1 d
C4A C 0.1733(2) 0.12107(13) 0.62569(18) 0.0145(4) Uani 1 1 d
C5 C 0.1842(2) 0.09840(13) 0.75981(18) 0.0153(4) Uani 1 1 d
H5 H 0.098(2) 0.0800(15) 0.761(2) 0.013(5) Uiso 1 1 d
C5A C 0.2803(2) 0.02241(13) 0.80619(17) 0.0166(4) Uani 1 1 d
C6 C 0.2325(2) -0.05398(14) 0.84750(19) 0.0225(5) Uani 1 1 d
H6 H 0.141(2) -0.0563(15) 0.848(2) 0.014(6) Uiso 1 1 d
C7 C 0.3188(3) -0.12398(16) 0.8947(2) 0.0326(6) Uani 1 1 d
H7 H 0.286(3) -0.175(2) 0.920(3) 0.049(9) Uiso 1 1 d
C8 C 0.4528(3) -0.11822(16) 0.9015(2) 0.0330(6) Uani 1 1 d
H8 H 0.519(3) -0.166(2) 0.934(3) 0.043(8) Uiso 1 1 d
C9 C 0.5018(2) -0.04273(16) 0.8617(2) 0.0269(5) Uani 1 1 d
H9 H 0.595(3) -0.0364(16) 0.869(2) 0.022(6) Uiso 1 1 d
C9A C 0.4171(2) 0.02818(14) 0.81195(18) 0.0190(4) Uani 1 1 d
C10 C 0.4768(2) 0.10404(14) 0.7685(2) 0.0209(5) Uani 1 1 d
H10 H 0.565(3) 0.1135(15) 0.807(2) 0.023(6) Uiso 1 1 d
C11 C 0.4208(2) 0.15636(14) 0.67177(19) 0.0197(4) Uani 1 1 d
H11 H 0.478(2) 0.1995(16) 0.647(2) 0.023(6) Uiso 1 1 d
C11A C 0.2845(2) 0.15069(13) 0.58812(18) 0.0159(4) Uani 1 1 d
C12 C 0.21655(19) 0.17934(13) 0.84175(18) 0.0148(4) Uani 1 1 d
H12 H 0.261(2) 0.2254(18) 0.814(2) 0.029(7) Uiso 1 1 d
C13 C 0.18651(19) 0.19401(13) 0.94748(18) 0.0153(4) Uani 1 1 d
Br Br 0.09804(2) 0.104371(14) 1.017078(18) 0.02166(9) Uani 1 1 d
C14 C 0.21109(19) 0.27631(14) 1.02035(18) 0.0155(4) Uani 1 1 d
C15 C 0.1680(2) 0.35629(15) 0.9613(2) 0.0200(4) Uani 1 1 d
H15 H 0.124(3) 0.3563(17) 0.880(2) 0.028(7) Uiso 1 1 d
C16 C 0.1889(2) 0.43416(15) 1.0282(2) 0.0253(5) Uani 1 1 d
H16 H 0.155(2) 0.4869(18) 0.986(2) 0.027(6) Uiso 1 1 d
C17 C 0.2538(2) 0.43358(16) 1.1540(2) 0.0261(5) Uani 1 1 d
H17 H 0.268(2) 0.4891(18) 1.196(2) 0.032(7) Uiso 1 1 d
C18 C 0.2981(2) 0.35454(16) 1.2134(2) 0.0233(5) Uani 1 1 d
H18 H 0.348(3) 0.3555(17) 1.297(3) 0.030(7) Uiso 1 1 d
C19 C 0.2765(2) 0.27660(15) 1.14729(19) 0.0185(4) Uani 1 1 d
H19 H 0.305(2) 0.2241(15) 1.185(2) 0.012(5) Uiso 1 1 d

loop_
_atom_site_aniso_label
_atom_site_aniso_U_11
_atom_site_aniso_U_22
_atom_site_aniso_U_33
_atom_site_aniso_U_23
_atom_site_aniso_U_13
_atom_site_aniso_U_12
C1 0.0336(12) 0.0170(10) 0.0174(10) -0.0003(8) 0.0147(9) 0.0032(9)
C2 0.0365(13) 0.0235(11) 0.0120(10) 0.0017(8) 0.0080(9) 0.0090(9)
C3 0.0248(12) 0.0303(12) 0.0150(10) -0.0019(9) 0.0001(9) 0.0103(10)
C4 0.0178(11) 0.0246(11) 0.0166(10) -0.0019(8) 0.0064(8) 0.0027(8)
C4A 0.0185(10) 0.0139(9) 0.0126(9) -0.0001(7) 0.0066(8) 0.0035(7)
C5 0.0150(10) 0.0198(10) 0.0125(10) 0.0000(8) 0.0060(8) -0.0026(8)
C5A 0.0244(11) 0.0157(10) 0.0086(9) -0.0027(7) 0.0028(8) -0.0023(8)
C6 0.0348(13) 0.0202(11) 0.0118(10) -0.0034(8) 0.0051(9) -0.0066(9)
C7 0.0649(19) 0.0169(11) 0.0125(11) -0.0005(9) 0.0050(11) -0.0030(11)
C8 0.0513(17) 0.0247(12) 0.0150(11) -0.0019(9) -0.0042(11) 0.0131(11)
C9 0.0302(13) 0.0313(13) 0.0135(10) -0.0060(9) -0.0031(9) 0.0098(10)
C9A 0.0236(11) 0.0218(11) 0.0094(9) -0.0036(8) 0.0010(8) 0.0026(8)
C10 0.0133(10) 0.0317(12) 0.0180(10) -0.0081(9) 0.0048(8) -0.0033(9)
C11 0.0223(11) 0.0230(11) 0.0170(10) -0.0053(8) 0.0107(8) -0.0067(9)
C11A 0.0219(10) 0.0128(9) 0.0150(10) -0.0013(8) 0.0087(8) 0.0006(8)
C12 0.0147(9) 0.0168(10) 0.0132(9) 0.0011(8) 0.0046(7) -0.0002(8)
C13 0.0146(10) 0.0179(10) 0.0133(9) 0.0027(8) 0.0037(7) -0.0014(8)
Br 0.02930(14) 0.02468(13) 0.01404(12) -0.00060(8) 0.01109(9) -0.00894(9)
C14 0.0145(9) 0.0212(10) 0.0137(9) -0.0005(8) 0.0084(7) -0.0017(8)
C15 0.0227(11) 0.0237(11) 0.0162(10) 0.0018(9) 0.0095(9) 0.0011(9)
C16 0.0330(13) 0.0191(11) 0.0301(12) 0.0042(10) 0.0193(10) 0.0004(10)
C17 0.0320(12) 0.0222(12) 0.0319(13) -0.0100(10) 0.0219(10) -0.0094(10)
C18 0.0230(11) 0.0321(13) 0.0177(11) -0.0057(9) 0.0107(9) -0.0066(9)
C19 0.0197(10) 0.0228(11) 0.0151(10) 0.0003(8) 0.0083(8) -0.0004(8)

loop_
_atom_type_symbol
_atom_type_description
_atom_type_scat_dispersion_real
_atom_type_scat_dispersion_imag
_atom_type_scat_source
C C 0.0033 0.0016 'International Tables Vol C Tables 4.2.6.8 and 6.1.1.4'
H H 0.0000 0.0000 'International Tables Vol C Tables 4.2.6.8 and 6.1.1.4'
Br Br -0.2901 2.4595 'International Tables Vol C Tables 4.2.6.8 and 6.1.1.4'

loop_
_geom_angle_atom_site_label_1
_geom_angle_atom_site_label_2
_geom_angle_atom_site_label_3
_geom_angle
C2 C1 C11A 121.1(2)
C2 C1 H1 126.8(15)
C11A C1 H1 112.0(15)
C3 C2 C1 119.9(2)
C3 C2 H2 122.5(15)
C1 C2 H2 117.6(15)
C2 C3 C4 119.9(2)
C2 C3 H3 120.7(17)
C4 C3 H3 119.4(17)
C3 C4 C4A 121.3(2)
C3 C4 H4 119.0(15)
C4A C4 H4 119.6(15)
C4 C4A C11A 118.91(19)
C4 C4A C5 119.10(18)
C11A C4A C5 121.95(18)
C4A C5 C12 111.05(16)
C4A C5 C5A 111.94(16)
C12 C5 C5A 113.38(16)
C4A C5 H5 105.8(14)
C12 C5 H5 106.6(14)
C5A C5 H5 107.6(14)
C6 C5A C9A 119.0(2)
C6 C5A C5 119.33(19)
C9A C5A C5 121.64(18)
C5A C6 C7 120.9(2)
C5A C6 H6 118.7(14)
C7 C6 H6 120.3(14)
C8 C7 C6 120.2(2)
C8 C7 H7 119.3(19)
C6 C7 H7 120.5(19)
C7 C8 C9 119.5(2)
C7 C8 H8 123.8(17)
C9 C8 H8 116.7(17)
C8 C9 C9A 121.5(2)
C8 C9 H9 120.9(15)
C9A C9 H9 117.5(15)
C5A C9A C9 118.8(2)
C5A C9A C10 123.46(19)
C9 C9A C10 117.8(2)
C11 C10 C9A 127.9(2)
C11 C10 H10 116.1(16)
C9A C10 H10 115.7(15)
C10 C11 C11A 127.4(2)
C10 C11 H11 118.1(14)
C11A C11 H11 114.2(14)
C4A C11A C1 118.81(19)
C4A C11A C11 123.37(18)
C1 C11A C11 117.82(19)
C13 C12 C5 127.68(19)
C13 C12 H12 115.6(16)
C5 C12 H12 116.7(16)
C12 C13 C14 126.16(18)
C12 C13 Br 119.98(16)
C14 C13 Br 113.84(13)
C19 C14 C15 118.7(2)
C19 C14 C13 121.77(19)
C15 C14 C13 119.50(18)
C16 C15 C14 120.4(2)
C16 C15 H15 120.5(17)
C14 C15 H15 119.0(17)
C17 C16 C15 120.3(2)
C17 C16 H16 121.5(15)
C15 C16 H16 118.2(15)
C16 C17 C18 119.8(2)
C16 C17 H17 117.5(15)
C18 C17 H17 122.7(15)
C19 C18 C17 120.1(2)
C19 C18 H18 120.9(16)
C17 C18 H18 118.9(16)
C18 C19 C14 120.7(2)
C18 C19 H19 120.9(14)
C14 C19 H19 118.4(14)

loop_
_geom_bond_atom_site_label_1
_geom_bond_atom_site_label_2
_geom_bond_distance
C1 C2 1.381(3)
C1 C11A 1.407(3)
C1 H1 1.02(3)
C2 C3 1.377(3)
C2 H2 0.95(3)
C3 C4 1.387(3)
C3 H3 0.91(3)
C4 C4A 1.396(3)
C4 H4 0.89(2)
C4A C11A 1.404(3)
C4A C5 1.516(3)
C5 C12 1.516(3)
C5 C5A 1.518(3)
C5 H5 0.94(2)
C5A C6 1.391(3)
C5A C9A 1.401(3)
C6 C7 1.395(4)
C6 H6 0.95(2)
C7 C8 1.369(4)
C7 H7 0.92(3)
C8 C9 1.378(4)
C8 H8 0.99(3)
C9 C9A 1.404(3)
C9 H9 0.95(2)
C9A C10 1.454(3)
C10 C11 1.340(3)
C10 H10 0.90(3)
C11 C11A 1.462(3)
C11 H11 0.97(2)
C12 C13 1.325(3)
C12 H12 0.94(3)
C13 C14 1.477(3)
C13 Br 1.9232(19)
C14 C19 1.395(3)
C14 C15 1.397(3)
C15 C16 1.386(3)
C15 H15 0.90(3)
C16 C17 1.383(3)
C16 H16 0.95(3)
C17 C18 1.389(4)
C17 H17 0.96(3)
C18 C19 1.383(3)
C18 H18 0.94(3)
C19 H19 0.92(2)

loop_
_geom_torsion_atom_site_label_1
_geom_torsion_atom_site_label_2
_geom_torsion_atom_site_label_3
_geom_torsion_atom_site_label_4
_geom_torsion
C11A C1 C2 C3 0.1(3)
C1 C2 C3 C4 0.1(3)
C2 C3 C4 C4A 0.7(3)
C3 C4 C4A C11A -1.6(3)
C3 C4 C4A C5 176.30(19)
C4 C4A C5 C12 -112.5(2)
C11A C4A C5 C12 65.4(2)
C4 C4A C5 C5A 119.7(2)
C11A C4A C5 C5A -62.5(2)
C4A C5 C5A C6 -119.8(2)
C12 C5 C5A C6 113.6(2)
C4A C5 C5A C9A 62.1(2)
C12 C5 C5A C9A -64.4(2)
C9A C5A C6 C7 0.3(3)
C5 C5A C6 C7 -177.81(19)
C5A C6 C7 C8 0.3(3)
C6 C7 C8 C9 0.2(3)
C7 C8 C9 C9A -1.2(3)
C6 C5A C9A C9 -1.3(3)
C5 C5A C9A C9 176.75(18)
C6 C5A C9A C10 178.45(19)
C5 C5A C9A C10 -3.5(3)
C8 C9 C9A C5A 1.8(3)
C8 C9 C9A C10 -178.0(2)
C5A C9A C10 C11 -34.6(3)
C9 C9A C10 C11 145.2(2)
C9A C10 C11 C11A 1.5(4)
C4 C4A C11A C1 1.7(3)
C5 C4A C11A C1 -176.10(18)
C4 C4A C11A C11 -177.74(19)
C5 C4A C11A C11 4.4(3)
C2 C1 C11A C4A -1.0(3)
C2 C1 C11A C11 178.5(2)
C10 C11 C11A C4A 32.3(3)
C10 C11 C11A C1 -147.2(2)
C4A C5 C12 C13 153.0(2)
C5A C5 C12 C13 -79.9(3)
C5 C12 C13 C14 -175.31(19)
C5 C12 C13 Br 2.9(3)
C12 C13 C14 C19 -129.2(2)
Br C13 C14 C19 52.5(2)
C12 C13 C14 C15 50.8(3)
Br C13 C14 C15 -127.53(17)
C19 C14 C15 C16 -0.6(3)
C13 C14 C15 C16 179.37(19)
C14 C15 C16 C17 0.6(3)
C15 C16 C17 C18 0.0(3)
C16 C17 C18 C19 -0.6(3)
C17 C18 C19 C14 0.5(3)
C15 C14 C19 C18 0.1(3)
C13 C14 C19 C18 -179.91(19)
